data_4311102
loop_
_publ_author_name
'Andreas Stasch'
'Herbert W. Roesky'
'Denis Vidovic'
'J\"org Magull'
'Hans-Georg Schmidt'
'Mathias Noltemeyer'

_publ_section_title
;
 Synthesis of Carbaalane Halogen Derivatives
;
_journal_name_full 'Inorganic Chemistry'
_journal_page_first 3625
_journal_page_last 3630
_journal_paper_doi 10.1021/ic035460i
_journal_volume 43
_journal_year 2004
_chemical_formula_sum 'C82 H92 Al8 Br6 N2'
_chemical_formula_weight 1800.88
_chemical_name_systematic
; 
 ? 
;
_space_group_IT_number 14
_symmetry_cell_setting monoclinic
_symmetry_space_group_name_Hall '-P 2yn'
_symmetry_space_group_name_H-M 'P 1 21/n 1'
_atom_sites_solution_hydrogens geom
_atom_sites_solution_primary direct
_atom_sites_solution_secondary difmap
_audit_creation_method SHELXL-97
_cell_angle_alpha 90.00
_cell_angle_beta 95.55(3)
_cell_angle_gamma 90.00
_cell_formula_units_Z 2
_cell_length_a 11.822(2)
_cell_length_b 15.823(3)
_cell_length_c 21.216(4)
_cell_measurement_temperature 140(2)
_cell_volume 3950.1(13)
_computing_structure_refinement 'SHELXL-97 (Sheldrick, 1997)'
_computing_structure_solution 'SHELXS-97 (Sheldrick, 1990)'
_diffrn_ambient_temperature 140(2)
_diffrn_measured_fraction_theta_full 0.986
_diffrn_measured_fraction_theta_max 0.986
_diffrn_radiation_monochromator graphite
_diffrn_radiation_source 'fine-focus sealed tube'
_diffrn_radiation_type MoK\a
_diffrn_radiation_wavelength 0.71073
_diffrn_reflns_av_R_equivalents 0.1936
_diffrn_reflns_av_sigmaI/netI 0.0870
_diffrn_reflns_limit_h_max 13
_diffrn_reflns_limit_h_min -13
_diffrn_reflns_limit_k_max 18
_diffrn_reflns_limit_k_min -18
_diffrn_reflns_limit_l_max 24
_diffrn_reflns_limit_l_min -24
_diffrn_reflns_number 57236
_diffrn_reflns_theta_full 24.96
_diffrn_reflns_theta_max 24.96
_diffrn_reflns_theta_min 1.61
_exptl_absorpt_coefficient_mu 3.183
_exptl_crystal_density_diffrn 1.514
_exptl_crystal_density_method 'not measured'
_exptl_crystal_F_000 1824
_refine_diff_density_max 1.025
_refine_diff_density_min -1.797
_refine_diff_density_rms 0.165
_refine_ls_extinction_method none
_refine_ls_goodness_of_fit_ref 1.029
_refine_ls_hydrogen_treatment mixed
_refine_ls_matrix_type full
_refine_ls_number_parameters 415
_refine_ls_number_reflns 6830
_refine_ls_number_restraints 409
_refine_ls_restrained_S_all 1.006
_refine_ls_R_factor_all 0.1130
_refine_ls_R_factor_gt 0.0768
_refine_ls_shift/su_max 0.000
_refine_ls_shift/su_mean 0.000
_refine_ls_structure_factor_coef Fsqd
_refine_ls_weighting_details 'calc w=1/[\s^2^(Fo^2^)+(0.1200P)^2^+0.0000P] where P=(Fo^2^+2Fc^2^)/3'
_refine_ls_weighting_scheme calc
_refine_ls_wR_factor_gt 0.1826
_refine_ls_wR_factor_ref 0.2019
_reflns_number_gt 4564
_reflns_number_total 6830
_reflns_threshold_expression >2sigma(I)
_cod_data_source_file ic035460isi20040216_055410_4.cif
_cod_data_source_block r1117a_cmpd15
_cod_original_cell_volume 3949.9(14)
_cod_database_code 4311102

loop_
_symmetry_equiv_pos_as_xyz
'x, y, z'
'-x+1/2, y+1/2, -z+1/2'
'-x, -y, -z'
'x-1/2, -y-1/2, z-1/2'

loop_
_atom_site_label
_atom_site_type_symbol
_atom_site_fract_x
_atom_site_fract_y
_atom_site_fract_z
_atom_site_U_iso_or_equiv
_atom_site_adp_type
_atom_site_occupancy
_atom_site_symmetry_multiplicity
_atom_site_calc_flag
_atom_site_refinement_flags
_atom_site_disorder_assembly
_atom_site_disorder_group
Br1 Br 0.12846(7) 0.48355(6) 0.20846(3) 0.0476(3) Uani 1 1 d U . .
Al1 Al 0.08735(19) 0.49038(16) 0.10030(10) 0.0405(5) Uani 1 1 d U . .
N1 N 0.2439(5) 0.4944(4) -0.1295(3) 0.0444(15) Uani 1 1 d U . .
C1 C 0.1895(6) 0.4887(5) 0.0266(3) 0.0409(15) Uani 1 1 d U . .
Br2 Br -0.26681(7) 0.29582(6) -0.01725(4) 0.0493(3) Uani 1 1 d U . .
Al2 Al -0.12192(19) 0.39075(15) -0.01930(10) 0.0403(5) Uani 1 1 d U . .
C2 C -0.0284(6) 0.3979(5) 0.0697(3) 0.0418(15) Uani 1 1 d U . .
Br3 Br 0.21943(7) 0.26640(6) 0.00318(4) 0.0488(3) Uani 1 1 d U . .
Al3 Al 0.09843(19) 0.37766(15) 0.01146(10) 0.0404(5) Uani 1 1 d U . .
C3 C 0.0078(6) 0.4033(5) -0.0764(3) 0.0412(15) Uani 1 1 d U . .
Al4 Al 0.12826(19) 0.49672(15) -0.06787(10) 0.0402(5) Uani 1 1 d U . .
C4 C 0.3088(7) 0.4138(6) -0.1237(4) 0.053(2) Uani 1 1 d U . .
H4A H 0.3701 0.4153 -0.1516 0.079 Uiso 1 1 calc R . .
H4B H 0.2577 0.3665 -0.1358 0.079 Uiso 1 1 calc R . .
H4C H 0.3413 0.4063 -0.0797 0.079 Uiso 1 1 calc R . .
C5 C 0.1935(7) 0.5002(6) -0.1964(3) 0.053(2) Uani 1 1 d U . .
H5A H 0.2543 0.5000 -0.2246 0.079 Uiso 1 1 calc R . .
H5B H 0.1496 0.5526 -0.2024 0.079 Uiso 1 1 calc R . .
H5C H 0.1433 0.4517 -0.2062 0.079 Uiso 1 1 calc R . .
C6 C 0.3279(7) 0.5648(6) -0.1183(4) 0.054(2) Uani 1 1 d U . .
H6A H 0.3883 0.5580 -0.1464 0.080 Uiso 1 1 calc R . .
H6B H 0.3608 0.5636 -0.0741 0.080 Uiso 1 1 calc R . .
H6C H 0.2894 0.6190 -0.1271 0.080 Uiso 1 1 calc R . .
C10 C 0.3232(6) 0.4810(6) 0.0418(3) 0.0443(18) Uani 1 1 d U . .
H10A H 0.3496 0.4305 0.0199 0.053 Uiso 1 1 calc R . .
H10B H 0.3593 0.5311 0.0243 0.053 Uiso 1 1 calc R . .
C11 C 0.3635(6) 0.4742(5) 0.1120(4) 0.0438(17) Uani 1 1 d U . .
C12 C 0.3910(7) 0.5453(6) 0.1481(4) 0.0511(19) Uani 1 1 d U . .
H12A H 0.3841 0.5994 0.1288 0.061 Uiso 1 1 calc R . .
C13 C 0.4285(7) 0.5389(7) 0.2122(4) 0.057(2) Uani 1 1 d U . .
H13A H 0.4474 0.5885 0.2362 0.069 Uiso 1 1 calc R . .
C14 C 0.4380(7) 0.4609(7) 0.2405(4) 0.063(2) Uani 1 1 d U . .
H14A H 0.4635 0.4567 0.2842 0.076 Uiso 1 1 calc R . .
C15 C 0.4110(7) 0.3889(7) 0.2062(4) 0.059(2) Uani 1 1 d U . .
H15A H 0.4172 0.3351 0.2262 0.071 Uiso 1 1 calc R . .
C16 C 0.3737(7) 0.3952(6) 0.1406(4) 0.0523(19) Uani 1 1 d U . .
H16A H 0.3557 0.3456 0.1165 0.063 Uiso 1 1 calc R . .
C20 C -0.0533(7) 0.3283(5) 0.1189(4) 0.0471(17) Uani 1 1 d U . .
H20A H -0.0446 0.3541 0.1616 0.056 Uiso 1 1 calc R . .
H20B H -0.1337 0.3109 0.1103 0.056 Uiso 1 1 calc R . .
C21 C 0.0188(7) 0.2504(5) 0.1205(3) 0.0439(17) Uani 1 1 d U . .
C22 C -0.0156(8) 0.1808(6) 0.0859(4) 0.055(2) Uani 1 1 d U . .
H22A H -0.0849 0.1832 0.0592 0.066 Uiso 1 1 calc R . .
C23 C 0.0465(8) 0.1077(6) 0.0884(5) 0.064(2) Uani 1 1 d U . .
H23A H 0.0195 0.0593 0.0651 0.077 Uiso 1 1 calc R . .
C24 C 0.1522(9) 0.1057(6) 0.1264(5) 0.065(2) Uani 1 1 d U . .
H24A H 0.1977 0.0561 0.1280 0.078 Uiso 1 1 calc R . .
C25 C 0.1884(8) 0.1760(6) 0.1608(4) 0.058(2) Uani 1 1 d U . .
H25A H 0.2585 0.1748 0.1868 0.069 Uiso 1 1 calc R . .
C26 C 0.1231(7) 0.2474(6) 0.1575(4) 0.0522(19) Uani 1 1 d U . .
H26A H 0.1492 0.2960 0.1808 0.063 Uiso 1 1 calc R . .
C30 C 0.0200(7) 0.3364(5) -0.1302(4) 0.0479(18) Uani 1 1 d U . .
H30A H 0.0146 0.3661 -0.1714 0.057 Uiso 1 1 calc R . .
H30B H 0.0966 0.3107 -0.1235 0.057 Uiso 1 1 calc R . .
C31 C -0.0669(7) 0.2671(6) -0.1335(4) 0.0472(17) Uani 1 1 d U . .
C32 C -0.0498(7) 0.1939(5) -0.0999(4) 0.0509(19) Uani 1 1 d U . .
H32A H 0.0192 0.1865 -0.0737 0.061 Uiso 1 1 calc R . .
C33 C -0.1295(8) 0.1308(6) -0.1029(5) 0.064(2) Uani 1 1 d U . .
H33A H -0.1145 0.0804 -0.0793 0.077 Uiso 1 1 calc R . .
C34 C -0.2319(8) 0.1397(6) -0.1402(4) 0.060(2) Uani 1 1 d U . .
H34A H -0.2878 0.0965 -0.1415 0.072 Uiso 1 1 calc R . .
C35 C -0.2509(7) 0.2124(6) -0.1753(4) 0.055(2) Uani 1 1 d U . .
H35A H -0.3199 0.2191 -0.2017 0.066 Uiso 1 1 calc R . .
C36 C -0.1722(7) 0.2741(6) -0.1724(4) 0.0508(19) Uani 1 1 d U . .
H36A H -0.1871 0.3238 -0.1969 0.061 Uiso 1 1 calc R . .
C41 C 0.6031(19) 0.1016(14) 0.0215(9) 0.357(14) Uani 1 1 d GU . .
H41A H 0.6319 0.1112 -0.0187 0.429 Uiso 1 1 d G . .
C42 C 0.6536(14) 0.0414(9) 0.0628(10) 0.348(13) Uani 1 1 d GU . .
C47 C 0.7465(19) -0.0054(12) 0.0458(17) 0.36(2) Uani 1 1 d GU . .
H47A H 0.7644 0.0118 0.0045 0.541 Uiso 1 1 d G . .
H47B H 0.8109 0.0044 0.0760 0.541 Uiso 1 1 d G . .
H47C H 0.7278 -0.0644 0.0451 0.541 Uiso 1 1 d G . .
C43 C 0.612(2) 0.0275(14) 0.1209(10) 0.355(14) Uani 1 1 d GU . .
H43A H 0.6467 -0.0141 0.1495 0.426 Uiso 1 1 d G . .
C44 C 0.520(2) 0.0740(16) 0.1378(10) 0.331(14) Uani 1 1 d GU . .
H44A H 0.4908 0.0644 0.1780 0.397 Uiso 1 1 d G . .
C45 C 0.4691(15) 0.1342(14) 0.0965(13) 0.322(14) Uani 1 1 d GU . .
H45A H 0.4054 0.1663 0.1082 0.386 Uiso 1 1 d G . .
C46 C 0.5109(18) 0.1481(15) 0.0384(12) 0.328(14) Uani 1 1 d GU . .
H46A H 0.4760 0.1897 0.0098 0.393 Uiso 1 1 d G . .
C51 C 0.3701(7) 0.2044(6) -0.1768(4) 0.123(4) Uani 1 1 d GU . .
C57 C 0.4499(11) 0.1743(10) -0.1289(6) 0.274(15) Uani 1 1 d GU . .
H57A H 0.4123 0.1394 -0.1004 0.410 Uiso 1 1 d G . .
H57B H 0.5066 0.1418 -0.1475 0.410 Uiso 1 1 d G . .
H57C H 0.4853 0.2212 -0.1061 0.410 Uiso 1 1 d G . .
C52 C 0.2564(8) 0.1819(6) -0.1771(5) 0.138(5) Uani 1 1 d GU . .
H52A H 0.2325 0.1458 -0.1445 0.166 Uiso 1 1 d G . .
C53 C 0.1772(6) 0.2118(7) -0.2246(6) 0.136(6) Uani 1 1 d GU . .
H53A H 0.0987 0.1962 -0.2248 0.163 Uiso 1 1 d G . .
C54 C 0.2118(9) 0.2641(7) -0.2718(4) 0.147(6) Uani 1 1 d GU . .
H54A H 0.1571 0.2847 -0.3046 0.176 Uiso 1 1 d G . .
C55 C 0.3255(10) 0.2865(6) -0.2714(4) 0.123(4) Uani 1 1 d GU . .
H55A H 0.3493 0.3226 -0.3040 0.147 Uiso 1 1 d G . .
C56 C 0.4047(7) 0.2567(6) -0.2239(5) 0.110(4) Uani 1 1 d GU . .
H56A H 0.4832 0.2722 -0.2237 0.132 Uiso 1 1 d G . .

loop_
_atom_site_aniso_label
_atom_site_aniso_U_11
_atom_site_aniso_U_22
_atom_site_aniso_U_33
_atom_site_aniso_U_23
_atom_site_aniso_U_13
_atom_site_aniso_U_12
Br1 0.0496(5) 0.0618(6) 0.0295(4) 0.0020(3) -0.0057(3) 0.0010(4)
Al1 0.0430(12) 0.0498(15) 0.0274(10) -0.0005(9) -0.0030(9) 0.0013(10)
N1 0.045(3) 0.052(4) 0.035(3) -0.002(3) -0.001(3) -0.002(3)
C1 0.044(3) 0.047(4) 0.030(3) -0.001(3) -0.002(2) 0.003(3)
Br2 0.0511(5) 0.0524(5) 0.0429(4) -0.0018(4) -0.0033(3) -0.0066(4)
Al2 0.0422(12) 0.0451(14) 0.0323(11) 0.0001(9) -0.0037(9) -0.0008(10)
C2 0.043(4) 0.050(4) 0.032(3) 0.004(3) -0.003(2) 0.003(3)
Br3 0.0523(5) 0.0505(5) 0.0418(4) -0.0004(4) -0.0049(3) 0.0080(4)
Al3 0.0425(12) 0.0447(14) 0.0324(11) 0.0003(9) -0.0043(9) 0.0032(10)
C3 0.040(4) 0.051(5) 0.032(3) 0.000(3) 0.000(2) 0.001(3)
Al4 0.0430(12) 0.0479(14) 0.0285(10) -0.0024(9) -0.0018(9) 0.0011(10)
C4 0.051(5) 0.060(5) 0.047(5) -0.004(4) 0.004(4) 0.007(4)
C5 0.057(5) 0.075(6) 0.025(3) 0.002(4) -0.001(3) 0.000(4)
C6 0.052(5) 0.060(5) 0.048(5) -0.003(4) 0.003(4) -0.015(4)
C10 0.041(4) 0.059(5) 0.032(3) 0.003(3) 0.000(3) -0.002(3)
C11 0.042(4) 0.054(5) 0.035(4) 0.000(3) -0.002(3) 0.002(3)
C12 0.048(4) 0.063(5) 0.041(4) 0.001(4) -0.001(3) -0.002(4)
C13 0.055(5) 0.084(6) 0.032(4) -0.007(4) -0.006(3) -0.006(5)
C14 0.046(5) 0.103(7) 0.039(4) 0.014(4) -0.005(4) -0.006(5)
C15 0.049(5) 0.078(6) 0.048(4) 0.015(4) -0.005(4) 0.003(4)
C16 0.048(4) 0.062(5) 0.045(4) 0.009(4) -0.004(4) 0.002(4)
C20 0.054(4) 0.051(4) 0.034(4) 0.007(3) -0.004(3) 0.000(3)
C21 0.052(4) 0.046(4) 0.032(4) 0.008(3) -0.002(3) -0.002(3)
C22 0.061(5) 0.050(5) 0.051(5) 0.001(4) -0.005(4) -0.001(4)
C23 0.070(6) 0.047(5) 0.073(6) -0.001(4) -0.010(4) 0.002(4)
C24 0.072(6) 0.051(5) 0.070(6) 0.012(4) -0.004(4) 0.010(4)
C25 0.066(5) 0.060(5) 0.043(4) 0.013(4) -0.012(4) 0.010(4)
C26 0.062(5) 0.055(5) 0.038(4) 0.006(4) -0.005(3) 0.002(4)
C30 0.054(4) 0.052(5) 0.037(4) -0.012(3) -0.004(3) 0.002(3)
C31 0.050(4) 0.054(4) 0.036(4) -0.011(3) -0.004(3) 0.005(3)
C32 0.057(5) 0.049(5) 0.045(4) -0.007(3) -0.007(4) 0.011(3)
C33 0.071(6) 0.047(5) 0.069(6) -0.003(4) -0.015(4) 0.001(4)
C34 0.068(5) 0.061(5) 0.049(5) -0.011(4) -0.005(4) -0.011(4)
C35 0.055(5) 0.065(6) 0.042(4) -0.006(4) -0.005(4) -0.001(4)
C36 0.058(5) 0.057(5) 0.034(4) -0.007(3) -0.012(3) 0.001(4)
C41 0.22(2) 0.35(3) 0.52(4) 0.12(2) 0.12(2) 0.065(19)
C42 0.25(2) 0.24(3) 0.58(4) 0.14(2) 0.22(2) 0.069(16)
C47 0.33(3) 0.11(2) 0.68(6) 0.04(3) 0.29(3) 0.037(18)
C43 0.30(3) 0.29(3) 0.50(4) 0.08(2) 0.17(2) 0.11(2)
C44 0.29(3) 0.31(3) 0.41(4) 0.11(2) 0.13(2) 0.12(2)
C45 0.24(2) 0.31(3) 0.42(4) 0.13(3) 0.09(2) 0.07(2)
C46 0.20(2) 0.36(3) 0.44(4) 0.15(3) 0.10(2) 0.070(19)
C51 0.106(8) 0.146(13) 0.114(10) -0.024(8) 0.001(7) -0.010(9)
C57 0.157(15) 0.38(4) 0.28(3) 0.15(3) -0.009(16) 0.06(2)
C52 0.113(8) 0.171(14) 0.137(11) -0.055(9) 0.042(8) -0.017(10)
C53 0.092(8) 0.174(15) 0.142(12) -0.108(10) 0.019(7) -0.013(8)
C54 0.129(9) 0.191(16) 0.120(11) -0.080(9) 0.002(9) 0.030(11)
C55 0.143(10) 0.128(12) 0.100(9) -0.037(7) 0.032(8) 0.030(9)
C56 0.105(8) 0.126(11) 0.104(9) -0.040(7) 0.031(6) 0.009(8)

loop_
_atom_type_symbol
_atom_type_description
_atom_type_scat_dispersion_real
_atom_type_scat_dispersion_imag
_atom_type_scat_source
C C 0.0033 0.0016 'International Tables Vol C Tables 4.2.6.8 and 6.1.1.4'
H H 0.0000 0.0000 'International Tables Vol C Tables 4.2.6.8 and 6.1.1.4'
N N 0.0061 0.0033 'International Tables Vol C Tables 4.2.6.8 and 6.1.1.4'
Al Al 0.0645 0.0514 'International Tables Vol C Tables 4.2.6.8 and 6.1.1.4'
Br Br -0.2901 2.4595 'International Tables Vol C Tables 4.2.6.8 and 6.1.1.4'

loop_
_geom_angle_atom_site_label_1
_geom_angle_atom_site_label_2
_geom_angle_atom_site_label_3
_geom_angle
_geom_angle_site_symmetry_1
_geom_angle_site_symmetry_3
_geom_angle_publ_flag
C3 Al1 C2 99.9(3) 3_565 . ?
C3 Al1 C1 99.8(3) 3_565 . ?
C2 Al1 C1 99.8(3) . . ?
C3 Al1 Br1 109.9(2) 3_565 . ?
C2 Al1 Br1 110.5(2) . . ?
C1 Al1 Br1 132.2(2) . . ?
C3 Al1 Al4 50.9(2) 3_565 3_565 ?
C2 Al1 Al4 50.6(2) . 3_565 ?
C1 Al1 Al4 115.7(2) . 3_565 ?
Br1 Al1 Al4 112.15(10) . 3_565 ?
C3 Al1 Al2 50.6(2) 3_565 3_565 ?
C2 Al1 Al2 116.5(2) . 3_565 ?
C1 Al1 Al2 50.9(2) . 3_565 ?
Br1 Al1 Al2 131.28(12) . 3_565 ?
Al4 Al1 Al2 88.91(10) 3_565 3_565 ?
C3 Al1 Al3 116.5(2) 3_565 . ?
C2 Al1 Al3 50.7(2) . . ?
C1 Al1 Al3 51.0(2) . . ?
Br1 Al1 Al3 131.92(12) . . ?
Al4 Al1 Al3 88.78(10) 3_565 . ?
Al2 Al1 Al3 89.71(10) 3_565 . ?
C5 N1 C4 106.7(6) . . ?
C5 N1 C6 107.7(6) . . ?
C4 N1 C6 107.3(6) . . ?
C5 N1 Al4 112.9(5) . . ?
C4 N1 Al4 110.1(5) . . ?
C6 N1 Al4 111.8(5) . . ?
C10 C1 Al1 119.3(5) . . ?
C10 C1 Al4 116.8(5) . . ?
Al1 C1 Al4 123.9(4) . . ?
C10 C1 Al2 117.1(5) . 3_565 ?
Al1 C1 Al2 78.2(3) . 3_565 ?
Al4 C1 Al2 77.0(3) . 3_565 ?
C10 C1 Al3 117.4(5) . . ?
Al1 C1 Al3 78.2(3) . . ?
Al4 C1 Al3 76.9(3) . . ?
Al2 C1 Al3 125.5(4) 3_565 . ?
C3 Al2 C1 99.9(3) . 3_565 ?
C3 Al2 C2 99.6(3) . . ?
C1 Al2 C2 100.6(3) 3_565 . ?
C3 Al2 Br2 132.8(2) . . ?
C1 Al2 Br2 108.9(2) 3_565 . ?
C2 Al2 Br2 110.5(2) . . ?
C3 Al2 Al4 115.6(2) . 3_565 ?
C1 Al2 Al4 51.5(2) 3_565 3_565 ?
C2 Al2 Al4 50.6(2) . 3_565 ?
Br2 Al2 Al4 111.57(11) . 3_565 ?
C3 Al2 Al1 50.8(2) . 3_565 ?
C1 Al2 Al1 50.9(2) 3_565 3_565 ?
C2 Al2 Al1 116.9(2) . 3_565 ?
Br2 Al2 Al1 130.80(11) . 3_565 ?
Al4 Al2 Al1 89.53(11) 3_565 3_565 ?
C3 Al2 Al3 51.4(2) . . ?
C1 Al2 Al3 117.2(2) 3_565 . ?
C2 Al2 Al3 50.1(2) . . ?
Br2 Al2 Al3 132.10(12) . . ?
Al4 Al2 Al3 88.46(10) 3_565 . ?
Al1 Al2 Al3 90.33(10) 3_565 . ?
C20 C2 Al4 116.2(5) . 3_565 ?
C20 C2 Al3 119.1(5) . . ?
Al4 C2 Al3 124.7(4) 3_565 . ?
C20 C2 Al1 116.8(5) . . ?
Al4 C2 Al1 78.0(3) 3_565 . ?
Al3 C2 Al1 78.5(3) . . ?
C20 C2 Al2 116.5(5) . . ?
Al4 C2 Al2 76.9(3) 3_565 . ?
Al3 C2 Al2 78.6(3) . . ?
Al1 C2 Al2 126.6(4) . . ?
C2 Al3 C1 100.0(3) . . ?
C2 Al3 C3 99.5(3) . . ?
C1 Al3 C3 100.8(3) . . ?
C2 Al3 Br3 131.6(2) . . ?
C1 Al3 Br3 110.2(2) . . ?
C3 Al3 Br3 110.5(2) . . ?
C2 Al3 Al4 115.7(2) . . ?
C1 Al3 Al4 51.5(2) . . ?
C3 Al3 Al4 50.8(2) . . ?
Br3 Al3 Al4 112.79(11) . . ?
C2 Al3 Al1 50.9(2) . . ?
C1 Al3 Al1 50.9(2) . . ?
C3 Al3 Al1 117.0(2) . . ?
Br3 Al3 Al1 131.14(11) . . ?
Al4 Al3 Al1 89.53(10) . . ?
C2 Al3 Al2 51.4(2) . . ?
C1 Al3 Al2 117.3(2) . . ?
C3 Al3 Al2 49.9(2) . . ?
Br3 Al3 Al2 130.79(11) . . ?
Al4 Al3 Al2 88.58(10) . . ?
Al1 Al3 Al2 90.45(10) . . ?
C30 C3 Al4 116.0(5) . . ?
C30 C3 Al2 119.3(5) . . ?
Al4 C3 Al2 124.7(4) . . ?
C30 C3 Al1 117.2(5) . 3_565 ?
Al4 C3 Al1 77.9(3) . 3_565 ?
Al2 C3 Al1 78.6(3) . 3_565 ?
C30 C3 Al3 116.1(5) . . ?
Al4 C3 Al3 76.7(3) . . ?
Al2 C3 Al3 78.6(3) . . ?
Al1 C3 Al3 126.6(4) 3_565 . ?
N1 Al4 C2 115.9(3) . 3_565 ?
N1 Al4 C3 116.5(3) . . ?
C2 Al4 C3 101.1(3) 3_565 . ?
N1 Al4 C1 116.0(3) . . ?
C2 Al4 C1 102.5(3) 3_565 . ?
C3 Al4 C1 102.5(3) . . ?
N1 Al4 Al3 124.4(2) . . ?
C2 Al4 Al3 119.7(2) 3_565 . ?
C3 Al4 Al3 52.5(2) . . ?
C1 Al4 Al3 51.6(2) . . ?
N1 Al4 Al2 123.8(2) . 3_565 ?
C2 Al4 Al2 52.5(2) 3_565 3_565 ?
C3 Al4 Al2 119.7(2) . 3_565 ?
C1 Al4 Al2 51.5(2) . 3_565 ?
Al3 Al4 Al2 91.21(10) . 3_565 ?
N1 Al4 Al1 123.5(2) . 3_565 ?
C2 Al4 Al1 51.4(2) 3_565 3_565 ?
C3 Al4 Al1 51.2(2) . 3_565 ?
C1 Al4 Al1 120.5(2) . 3_565 ?
Al3 Al4 Al1 92.17(10) . 3_565 ?
Al2 Al4 Al1 92.30(10) 3_565 3_565 ?
C11 C10 C1 114.6(6) . . ?
C12 C11 C16 118.9(8) . . ?
C12 C11 C10 121.3(8) . . ?
C16 C11 C10 119.8(7) . . ?
C11 C12 C13 121.2(9) . . ?
C14 C13 C12 119.8(9) . . ?
C15 C14 C13 120.6(8) . . ?
C14 C15 C16 119.6(9) . . ?
C11 C16 C15 119.8(9) . . ?
C21 C20 C2 116.8(7) . . ?
C22 C21 C26 118.4(8) . . ?
C22 C21 C20 120.9(7) . . ?
C26 C21 C20 120.7(8) . . ?
C21 C22 C23 122.0(9) . . ?
C22 C23 C24 118.7(9) . . ?
C25 C24 C23 119.6(9) . . ?
C26 C25 C24 119.7(8) . . ?
C25 C26 C21 121.4(9) . . ?
C31 C30 C3 114.5(6) . . ?
C32 C31 C36 116.3(8) . . ?
C32 C31 C30 122.0(7) . . ?
C36 C31 C30 121.7(8) . . ?
C31 C32 C33 121.9(8) . . ?
C32 C33 C34 120.7(9) . . ?
C35 C34 C33 118.8(9) . . ?
C36 C35 C34 120.4(8) . . ?
C35 C36 C31 122.0(9) . . ?
C42 C41 C46 120.0 . . ?
C41 C42 C43 120.0 . . ?
C41 C42 C47 120.0 . . ?
C43 C42 C47 120.0 . . ?
C42 C43 C44 120.0 . . ?
C45 C44 C43 120.0 . . ?
C44 C45 C46 120.0 . . ?
C41 C46 C45 120.0 . . ?
C52 C51 C56 120.0 . . ?
C52 C51 C57 120.0 . . ?
C56 C51 C57 120.0 . . ?
C53 C52 C51 120.0 . . ?
C52 C53 C54 120.0 . . ?
C55 C54 C53 120.0 . . ?
C54 C55 C56 120.0 . . ?
C51 C56 C55 120.0 . . ?

loop_
_geom_bond_atom_site_label_1
_geom_bond_atom_site_label_2
_geom_bond_distance
_geom_bond_site_symmetry_2
_geom_bond_publ_flag
Br1 Al1 2.302(2) . ?
Al1 C3 2.060(8) 3_565 ?
Al1 C2 2.064(8) . ?
Al1 C1 2.067(8) . ?
Al1 Al4 2.583(3) 3_565 ?
Al1 Al2 2.607(3) 3_565 ?
Al1 Al3 2.607(3) . ?
N1 C5 1.488(10) . ?
N1 C4 1.488(11) . ?
N1 C6 1.496(10) . ?
N1 Al4 1.981(7) . ?
C1 C10 1.587(11) . ?
C1 Al4 2.067(7) . ?
C1 Al2 2.068(8) 3_565 ?
C1 Al3 2.069(8) . ?
Br2 Al2 2.282(2) . ?
Al2 C3 2.054(8) . ?
Al2 C1 2.068(8) 3_565 ?
Al2 C2 2.098(7) . ?
Al2 Al4 2.574(3) 3_565 ?
Al2 Al1 2.607(3) 3_565 ?
Al2 Al3 2.632(3) . ?
C2 C20 1.565(11) . ?
C2 Al4 2.041(8) 3_565 ?
C2 Al3 2.058(8) . ?
Br3 Al3 2.286(3) . ?
Al3 C3 2.098(8) . ?
Al3 Al4 2.573(3) . ?
C3 C30 1.572(10) . ?
C3 Al4 2.049(8) . ?
C3 Al1 2.060(8) 3_565 ?
Al4 C2 2.041(8) 3_565 ?
Al4 Al2 2.574(3) 3_565 ?
Al4 Al1 2.583(3) 3_565 ?
C10 C11 1.522(10) . ?
C11 C12 1.381(12) . ?
C11 C16 1.389(12) . ?
C12 C13 1.392(11) . ?
C13 C14 1.373(14) . ?
C14 C15 1.373(14) . ?
C15 C16 1.421(12) . ?
C20 C21 1.496(11) . ?
C21 C22 1.365(12) . ?
C21 C26 1.397(11) . ?
C22 C23 1.368(13) . ?
C23 C24 1.421(13) . ?
C24 C25 1.376(13) . ?
C25 C26 1.367(12) . ?
C30 C31 1.501(12) . ?
C31 C32 1.365(12) . ?
C31 C36 1.429(11) . ?
C32 C33 1.370(13) . ?
C33 C34 1.387(13) . ?
C34 C35 1.376(13) . ?
C35 C36 1.345(12) . ?
C41 C42 1.3898 . ?
C41 C46 1.3900 . ?
C42 C43 1.3900 . ?
C42 C47 1.4000 . ?
C43 C44 1.3901 . ?
C44 C45 1.3898 . ?
C45 C46 1.3901 . ?
C51 C52 1.3900 . ?
C51 C56 1.3900 . ?
C51 C57 1.3999 . ?
C52 C53 1.3899 . ?
C53 C54 1.3900 . ?
C54 C55 1.3900 . ?
C55 C56 1.3900 . ?
